data_2237247
loop_
_publ_author_name
'Werner, Julia'
'Jess, Inke'
'N\"ather, Christian'

_publ_section_title
;
 Bis(4,4'-sulfanediyldipyridinium) tetrachloridonickelate(II) dichloride
;
_journal_coeditor_code WM2703
_journal_issue 1
_journal_name_full 'Acta Crystallographica Section E'
_journal_page_first m59
_journal_paper_doi 10.1107/S1600536812050623
_journal_volume 69
_journal_year 2013
_chemical_formula_iupac '(C10 H10 N2 S)2 [Ni Cl4] Cl2'
_chemical_formula_moiety '2(C10 H10 N2 S 2+), Cl4 Ni 2-, 2(Cl -)'
_chemical_formula_sum 'C20 H20 Cl6 N4 Ni S2'
_chemical_formula_weight 651.93
_chemical_name_systematic
;
Bis(4,4'-sulfanediyldipyridinium) tetrachloridonickelate(II) dichloride
;
_space_group_IT_number 15
_symmetry_cell_setting monoclinic
_symmetry_space_group_name_Hall '-C 2yc'
_symmetry_space_group_name_H-M 'C 1 2/c 1'
_atom_sites_solution_hydrogens geom
_atom_sites_solution_primary direct
_atom_sites_solution_secondary difmap
_audit_creation_method SHELXL-97
_cell_angle_alpha 90.00
_cell_angle_beta 92.368(6)
_cell_angle_gamma 90.00
_cell_formula_units_Z 4
_cell_length_a 19.0497(9)
_cell_length_b 8.0534(5)
_cell_length_c 17.7883(11)
_cell_measurement_reflns_used 10707
_cell_measurement_temperature 200(2)
_cell_measurement_theta_max 27.91
_cell_measurement_theta_min 2.29
_cell_volume 2726.7(3)
_computing_cell_refinement 'X-AREA (Stoe & Cie, 2008)'
_computing_data_collection 'X-AREA (Stoe & Cie, 2008)'
_computing_data_reduction 'X-AREA (Stoe & Cie, 2008)'
_computing_molecular_graphics
;
XP in SHELXTL (Sheldrick, 2008) and DIAMOND (Brandenburg, 2011)
;
_computing_publication_material 'publCIF (Westrip, 2010)'
_computing_structure_refinement 'SHELXL-97 (Sheldrick, 2008)'
_computing_structure_solution 'SHELXS-97 (Sheldrick, 2008)'
_diffrn_ambient_temperature 200(2)
_diffrn_measured_fraction_theta_full 0.964
_diffrn_measured_fraction_theta_max 0.964
_diffrn_measurement_device_type 'Stoe IPDS-1'
_diffrn_measurement_method 'Phi scans'
_diffrn_radiation_monochromator graphite
_diffrn_radiation_source 'fine-focus sealed tube'
_diffrn_radiation_type MoK\a
_diffrn_radiation_wavelength 0.71073
_diffrn_reflns_av_R_equivalents 0.0621
_diffrn_reflns_av_sigmaI/netI 0.0471
_diffrn_reflns_limit_h_max 22
_diffrn_reflns_limit_h_min -23
_diffrn_reflns_limit_k_max 10
_diffrn_reflns_limit_k_min -10
_diffrn_reflns_limit_l_max 23
_diffrn_reflns_limit_l_min -23
_diffrn_reflns_number 10707
_diffrn_reflns_theta_full 27.91
_diffrn_reflns_theta_max 27.91
_diffrn_reflns_theta_min 2.29
_diffrn_standards_decay_% 0
_diffrn_standards_interval_time 0
_diffrn_standards_number 0
_exptl_absorpt_coefficient_mu 1.470
_exptl_absorpt_correction_T_max 0.899
_exptl_absorpt_correction_T_min 0.789
_exptl_absorpt_correction_type numerical
_exptl_absorpt_process_details '(X-SHAPE and X-RED32; Stoe & Cie, 2008)'
_exptl_crystal_colour blue
_exptl_crystal_density_diffrn 1.588
_exptl_crystal_density_method 'not measured'
_exptl_crystal_description needle
_exptl_crystal_F_000 1320
_exptl_crystal_size_max 0.32
_exptl_crystal_size_mid 0.13
_exptl_crystal_size_min 0.07
_refine_diff_density_max 0.465
_refine_diff_density_min -0.433
_refine_ls_extinction_coef 0.0013(3)
_refine_ls_extinction_expression Fc^*^=kFc[1+0.001xFc^2^\l^3^/sin(2\q)]^-1/4^
_refine_ls_extinction_method SHELXL
_refine_ls_goodness_of_fit_ref 0.991
_refine_ls_hydrogen_treatment constr
_refine_ls_matrix_type full
_refine_ls_number_parameters 151
_refine_ls_number_reflns 3162
_refine_ls_number_restraints 0
_refine_ls_restrained_S_all 0.991
_refine_ls_R_factor_all 0.0611
_refine_ls_R_factor_gt 0.0374
_refine_ls_shift/su_max 0.001
_refine_ls_shift/su_mean 0.000
_refine_ls_structure_factor_coef Fsqd
_refine_ls_weighting_details 'calc w=1/[\s^2^(Fo^2^)+(0.0463P)^2^+0.0000P] where P=(Fo^2^+2Fc^2^)/3'
_refine_ls_weighting_scheme calc
_refine_ls_wR_factor_gt 0.0754
_refine_ls_wR_factor_ref 0.0839
_reflns_number_gt 2308
_reflns_number_total 3162
_reflns_threshold_expression I>2sigma(I)
_cod_data_source_file wm2703.cif
_cod_data_source_block I
_cod_original_sg_symbol_H-M 'C 2/c'
_cod_database_code 2237247
_cod_database_fobs_code 2237247

loop_
_symmetry_equiv_pos_as_xyz
'x, y, z'
'-x, y, -z+1/2'
'x+1/2, y+1/2, z'
'-x+1/2, y+1/2, -z+1/2'
'-x, -y, -z'
'x, -y, z-1/2'
'-x+1/2, -y+1/2, -z'
'x+1/2, -y+1/2, z-1/2'

loop_
_atom_site_type_symbol
_atom_site_label
_atom_site_fract_x
_atom_site_fract_y
_atom_site_fract_z
_atom_site_U_iso_or_equiv
_atom_site_adp_type
_atom_site_calc_flag
_atom_site_refinement_flags
_atom_site_occupancy
_atom_site_symmetry_multiplicity
Ni Ni1 0.5000 0.66427(5) 0.7500 0.02527(13) Uani d S 1 2
Cl Cl1 0.59273(4) 0.81985(9) 0.71816(4) 0.0465(2) Uani d . 1 1
Cl Cl2 0.55194(4) 0.49082(8) 0.83619(3) 0.03563(17) Uani d . 1 1
Cl Cl3 0.75812(4) 0.08791(10) 0.90585(4) 0.04236(19) Uani d . 1 1
N N1 0.73877(13) 0.1738(3) 0.73764(14) 0.0425(6) Uani d . 1 1
H H1N1 0.7637 0.1582 0.7798 0.051 Uiso calc R 1 1
C C1 0.76591(16) 0.1281(4) 0.67229(18) 0.0424(7) Uani d . 1 1
H H1 0.8121 0.0839 0.6718 0.051 Uiso calc R 1 1
C C2 0.72674(14) 0.1451(3) 0.60598(16) 0.0366(6) Uani d . 1 1
H H2 0.7444 0.1073 0.5598 0.044 Uiso calc R 1 1
C C3 0.66077(14) 0.2189(3) 0.60792(14) 0.0305(5) Uani d . 1 1
C C4 0.63496(14) 0.2699(3) 0.67604(14) 0.0319(5) Uani d . 1 1
H H4 0.5905 0.3227 0.6779 0.038 Uiso calc R 1 1
C C5 0.67510(14) 0.2424(3) 0.74071(15) 0.0351(6) Uani d . 1 1
H H5 0.6575 0.2724 0.7880 0.042 Uiso calc R 1 1
S S1 0.61640(4) 0.26112(10) 0.52047(4) 0.03808(18) Uani d . 1 1
N N2 0.38935(13) 0.1530(3) 0.55137(14) 0.0394(5) Uani d . 1 1
H H1N2 0.3443 0.1351 0.5570 0.047 Uiso calc R 1 1
C C6 0.40903(15) 0.2520(4) 0.49540(15) 0.0383(6) Uani d . 1 1
H H6 0.3746 0.2986 0.4615 0.046 Uiso calc R 1 1
C C7 0.47845(14) 0.2859(3) 0.48701(14) 0.0313(5) Uani d . 1 1
H H7 0.4926 0.3573 0.4479 0.038 Uiso calc R 1 1
C C8 0.52829(13) 0.2148(3) 0.53643(13) 0.0262(5) Uani d . 1 1
C C9 0.50641(14) 0.1074(3) 0.59261(14) 0.0284(5) Uani d . 1 1
H H9 0.5398 0.0541 0.6257 0.034 Uiso calc R 1 1
C C10 0.43635(15) 0.0807(3) 0.59898(15) 0.0357(6) Uani d . 1 1
H H10 0.4206 0.0100 0.6376 0.043 Uiso calc R 1 1

loop_
_atom_site_aniso_label
_atom_site_aniso_U_11
_atom_site_aniso_U_22
_atom_site_aniso_U_33
_atom_site_aniso_U_12
_atom_site_aniso_U_13
_atom_site_aniso_U_23
Ni1 0.0281(3) 0.0202(2) 0.0271(2) 0.000 -0.00296(16) 0.000
Cl1 0.0355(4) 0.0461(4) 0.0574(4) -0.0070(3) -0.0039(3) 0.0256(3)
Cl2 0.0370(4) 0.0359(3) 0.0341(3) 0.0052(3) 0.0038(2) 0.0137(3)
Cl3 0.0275(4) 0.0549(4) 0.0440(4) 0.0065(3) -0.0057(3) -0.0111(3)
N1 0.0347(15) 0.0451(13) 0.0462(14) 0.0034(11) -0.0153(10) -0.0021(11)
C1 0.0290(17) 0.0392(16) 0.0586(19) 0.0058(11) -0.0034(12) 0.0004(13)
C2 0.0266(15) 0.0371(15) 0.0462(15) 0.0021(11) 0.0050(10) -0.0019(12)
C3 0.0248(14) 0.0302(12) 0.0365(13) -0.0030(9) -0.0002(9) 0.0021(10)
C4 0.0256(14) 0.0339(13) 0.0359(13) 0.0016(10) -0.0006(9) -0.0040(10)
C5 0.0351(16) 0.0326(13) 0.0372(14) 0.0001(11) -0.0035(10) -0.0023(11)
S1 0.0278(4) 0.0548(4) 0.0316(3) -0.0045(3) 0.0014(2) 0.0041(3)
N2 0.0240(13) 0.0422(13) 0.0520(14) -0.0035(10) -0.0005(9) -0.0154(11)
C6 0.0339(16) 0.0375(14) 0.0421(15) 0.0076(12) -0.0139(11) -0.0110(12)
C7 0.0360(16) 0.0305(13) 0.0269(12) 0.0033(10) -0.0051(9) -0.0018(9)
C8 0.0265(13) 0.0239(11) 0.0280(11) 0.0017(9) -0.0005(9) -0.0082(9)
C9 0.0282(14) 0.0236(11) 0.0330(12) 0.0000(9) -0.0039(9) -0.0021(9)
C10 0.0384(17) 0.0292(13) 0.0397(14) -0.0060(11) 0.0038(11) -0.0047(11)

loop_
_atom_type_symbol
_atom_type_description
_atom_type_scat_dispersion_real
_atom_type_scat_dispersion_imag
_atom_type_scat_source
C C 0.0033 0.0016 'International Tables Vol C Tables 4.2.6.8 and 6.1.1.4'
H H 0.0000 0.0000 'International Tables Vol C Tables 4.2.6.8 and 6.1.1.4'
N N 0.0061 0.0033 'International Tables Vol C Tables 4.2.6.8 and 6.1.1.4'
S S 0.1246 0.1234 'International Tables Vol C Tables 4.2.6.8 and 6.1.1.4'
Cl Cl 0.1484 0.1585 'International Tables Vol C Tables 4.2.6.8 and 6.1.1.4'
Ni Ni 0.3393 1.1124 'International Tables Vol C Tables 4.2.6.8 and 6.1.1.4'

loop_
_geom_angle_atom_site_label_1
_geom_angle_atom_site_label_2
_geom_angle_atom_site_label_3
_geom_angle_site_symmetry_1
_geom_angle_site_symmetry_3
_geom_angle
Cl1 Ni1 Cl1 . 2_656 112.56(5)
Cl1 Ni1 Cl2 . 2_656 119.73(3)
Cl1 Ni1 Cl2 2_656 2_656 100.79(2)
Cl1 Ni1 Cl2 . . 100.79(2)
Cl1 Ni1 Cl2 2_656 . 119.73(3)
Cl2 Ni1 Cl2 2_656 . 104.07(4)
C5 N1 C1 . . 122.1(2)
C5 N1 H1N1 . . 119.0
C1 N1 H1N1 . . 119.0
N1 C1 C2 . . 120.0(3)
N1 C1 H1 . . 120.0
C2 C1 H1 . . 120.0
C1 C2 C3 . . 118.7(3)
C1 C2 H2 . . 120.7
C3 C2 H2 . . 120.7
C4 C3 C2 . . 120.0(2)
C4 C3 S1 . . 122.4(2)
C2 C3 S1 . . 117.3(2)
C5 C4 C3 . . 118.6(3)
C5 C4 H4 . . 120.7
C3 C4 H4 . . 120.7
N1 C5 C4 . . 120.5(3)
N1 C5 H5 . . 119.7
C4 C5 H5 . . 119.7
C8 S1 C3 . . 104.00(12)
C10 N2 C6 . . 121.9(3)
C10 N2 H1N2 . . 119.1
C6 N2 H1N2 . . 119.1
N2 C6 C7 . . 120.1(2)
N2 C6 H6 . . 119.9
C7 C6 H6 . . 119.9
C6 C7 C8 . . 119.2(3)
C6 C7 H7 . . 120.4
C8 C7 H7 . . 120.4
C7 C8 C9 . . 119.4(2)
C7 C8 S1 . . 116.3(2)
C9 C8 S1 . . 124.26(19)
C10 C9 C8 . . 118.6(2)
C10 C9 H9 . . 120.7
C8 C9 H9 . . 120.7
N2 C10 C9 . . 120.7(3)
N2 C10 H10 . . 119.7
C9 C10 H10 . . 119.7

loop_
_geom_bond_atom_site_label_1
_geom_bond_atom_site_label_2
_geom_bond_site_symmetry_2
_geom_bond_distance
_geom_bond_publ_flag
Ni1 Cl1 . 2.2569(7) y
Ni1 Cl1 2_656 2.2569(7) ?
Ni1 Cl2 2_656 2.2706(7) ?
Ni1 Cl2 . 2.2706(6) y
N1 C5 . 1.336(4) ?
N1 C1 . 1.343(4) ?
N1 H1N1 . 0.8800 ?
C1 C2 . 1.376(4) ?
C1 H1 . 0.9500 ?
C2 C3 . 1.392(4) ?
C2 H2 . 0.9500 ?
C3 C4 . 1.389(4) ?
C3 S1 . 1.772(3) ?
C4 C5 . 1.373(4) ?
C4 H4 . 0.9500 ?
C5 H5 . 0.9500 ?
S1 C8 . 1.754(3) ?
N2 C10 . 1.340(4) ?
N2 C6 . 1.341(4) ?
N2 H1N2 . 0.8800 ?
C6 C7 . 1.365(4) ?
C6 H6 . 0.9500 ?
C7 C8 . 1.391(3) ?
C7 H7 . 0.9500 ?
C8 C9 . 1.398(3) ?
C9 C10 . 1.361(4) ?
C9 H9 . 0.9500 ?
C10 H10 . 0.9500 ?

loop_
_geom_hbond_atom_site_label_D
_geom_hbond_atom_site_label_H
_geom_hbond_atom_site_label_A
_geom_hbond_site_symmetry_A
_geom_hbond_distance_DH
_geom_hbond_distance_HA
_geom_hbond_distance_DA
_geom_hbond_angle_DHA
N2 H1N2 Cl3 2_656 0.88 2.12 2.987(3) 168.3
N1 H1N1 Cl3 . 0.88 2.32 3.078(3) 144.4
